data_9015276
loop_
_publ_author_name
'Jarchow, O.'

_publ_section_title
;
 Atomanordnung und Strukturverfeinerung von Cancrinit
;
_journal_name_full 'Zeitschrift fur Kristallographie'
_journal_page_first 407
_journal_page_last 422
_journal_volume 122
_journal_year 1965
_chemical_compound_source 'Litchfield, USA'
_chemical_formula_sum 'C0.74 H2.46 Al3 Ca0.44 Fe0.04 Na3.16 O15.45 Si3'
_chemical_name_mineral Cancrinite
_space_group_IT_number 173
_symmetry_space_group_name_Hall 'P 6c'
_symmetry_space_group_name_H-M 'P 63'
_cell_angle_alpha 90
_cell_angle_beta 90
_cell_angle_gamma 120
_cell_formula_units_Z 2
_cell_length_a 12.75
_cell_length_b 12.75
_cell_length_c 5.14
_cell_volume 723.626
_database_code_amcsd 0019757
_exptl_crystal_density_diffrn 2.369
_cod_original_formula_sum 'Na3.16 Ca.44 Fe.04 Al3 Si3 O15.45 C.74 H2.46'
_cod_database_code 9015276

loop_
_space_group_symop_operation_xyz
x,y,z
x-y,x,1/2+z
-y,x-y,z
-x,-y,1/2+z
-x+y,-x,z
y,-x+y,1/2+z

loop_
_atom_site_label
_atom_site_fract_x
_atom_site_fract_y
_atom_site_fract_z
_atom_site_occupancy
_atom_site_U_iso_or_equiv
_atom_site_type_symbol
_atom_site_attached_hydrogens
Na1 0.66667 0.33333 0.14400 0.79000 0.03217 Na 0
Ca1 0.66667 0.33333 0.14400 0.11000 0.03217 Ca 0
Fe1 0.66667 0.33333 0.14400 0.01000 0.03217 Fe 0
Na2 0.12320 0.24860 0.29200 0.79000 0.02204 Na 0
Ca2 0.12320 0.24860 0.29200 0.11000 0.02204 Ca 0
Fe2 0.12320 0.24860 0.29200 0.01000 0.02204 Fe 0
Al 0.32720 0.41010 0.75080 1.00000 0.00937 Al 0
Si 0.07500 0.41240 0.75000 1.00000 0.00925 Si 0
O1 0.20390 0.40450 0.65890 1.00000 0.01748 O 0
O2 0.11410 0.56230 0.72290 1.00000 0.02026 O 0
O3 0.02690 0.34850 0.06190 1.00000 0.01343 O 0
O4 0.31500 0.35870 0.04070 1.00000 0.01938 O 0
C 0.00000 0.00000 0.68350 0.74000 0.02799 C 0
O5 0.05840 0.12000 0.68570 0.74000 0.03103 O 0
Wat 0.61500 0.31300 0.64920 0.41000 0.04813 O 2

loop_
_cod_changelog_entry_id
_cod_changelog_entry_author
_cod_changelog_entry_date
_cod_changelog_entry_text
1
;cod-tools version 3.8.0
Id: cif_guess_AMCSD_atom_types 9574 2023-05-10 09:00:05Z saulius
;
2023-05-10T18:55:56+03:00
;Derived atom types and hydrogen counts
from atom names that follow the AMCSD naming convention
(Wat == water, O-H == hydroxyl).
;

loop_
_cod_related_entry_id
_cod_related_entry_database
_cod_related_entry_code
1 AMCSD 0019757
